data_4118079
loop_
_publ_author_name
'Vilmal\'i L\'opez-Mej\'ias'
'Jeff W. Kampf'
'Adam J. Matzger'

_publ_section_title
;
 Nonamorphism in Flufenamic Acid and a New Record for a Polymorphic
 Compound with Solved Structures
;
_journal_name_full 'Journal of the American Chemical Society'
_journal_page_first 9872
_journal_page_last 9875
_journal_paper_doi 10.1021/ja302601f
_journal_volume 134
_journal_year 2012
_chemical_formula_moiety 'C14 H10 F3 N O2'
_chemical_formula_sum 'C14 H10 F3 N O2'
_chemical_formula_weight 281.23
_chemical_name_common 'flufenamic acid'
_chemical_name_systematic
;
 2-[[3-(trifluoromethyl)phenyl]amino]benzoic acid
;
_space_group_IT_number 2
_symmetry_cell_setting triclinic
_symmetry_space_group_name_Hall '-P 1'
_symmetry_space_group_name_H-M 'P -1'
_atom_sites_solution_hydrogens geom
_atom_sites_solution_primary direct
_atom_sites_solution_secondary difmap
_audit_creation_method SHELXL-97
_cell_angle_alpha 81.321(7)
_cell_angle_beta 89.580(6)
_cell_angle_gamma 78.560(7)
_cell_formula_units_Z 18
_cell_length_a 17.0047(14)
_cell_length_b 17.8870(14)
_cell_length_c 19.1941(15)
_cell_measurement_reflns_used 958
_cell_measurement_temperature 85(2)
_cell_measurement_theta_max 38.30
_cell_measurement_theta_min 11.80
_cell_volume 5655.1(8)
_computing_cell_refinement 'CrystalClear-SM Expert 2.0 r5'
_computing_data_collection 'CrystalClear-SM Expert 2.0 r5 (Rigaku, 2010)'
_computing_data_reduction 'CrystalClear-SM Expert 2.0 r5'
_computing_molecular_graphics 'Bruker SHELXTL'
_computing_publication_material 'Bruker SHELXTL'
_computing_structure_refinement 'Bruker SHELXTL'
_computing_structure_solution 'SHELXM (Sheldrick, 2009)'
_diffrn_ambient_temperature 85(2)
_diffrn_detector_area_resol_mean 14.629
_diffrn_measured_fraction_theta_full 0.972
_diffrn_measured_fraction_theta_max 0.972
_diffrn_measurement_device_type 'Rigaku Saturn944+ CCD'
_diffrn_measurement_method \w
_diffrn_radiation_monochromator confocal
_diffrn_radiation_source 'micro-focus rotating anode'
_diffrn_radiation_type CuK\a
_diffrn_radiation_wavelength 1.54178
_diffrn_reflns_av_R_equivalents 0.2584
_diffrn_reflns_av_sigmaI/netI 0.4863
_diffrn_reflns_limit_h_max 15
_diffrn_reflns_limit_h_min -15
_diffrn_reflns_limit_k_max 16
_diffrn_reflns_limit_k_min -16
_diffrn_reflns_limit_l_max 17
_diffrn_reflns_limit_l_min -17
_diffrn_reflns_number 24866
_diffrn_reflns_theta_full 45.54
_diffrn_reflns_theta_max 45.54
_diffrn_reflns_theta_min 2.33
_exptl_absorpt_coefficient_mu 1.189
_exptl_absorpt_correction_T_max 0.798
_exptl_absorpt_correction_T_min 0.294
_exptl_absorpt_correction_type multi-scan
_exptl_absorpt_process_details 'Jacobson, R. (1998) Private communication'
_exptl_crystal_colour colorless
_exptl_crystal_density_diffrn 1.569
_exptl_crystal_description needle
_exptl_crystal_F_000 2736
_exptl_crystal_size_max 0.05
_exptl_crystal_size_mid 0.02
_exptl_crystal_size_min 0.001
_platon_squeeze_details
;
 There is a single void in the lattice centered at an inversion center.
 The residual electron density on difference maps is quite low with maxima
 about 0.4 e-.  The void is sufficiently large to accomodate an additional 
 FAF molecule which would be required to be disordered about the inversion 
 center.  The calculated contribution of 126 electrons due to diffuse
 scattering is in good agreement with 136 electrons expected for the missing 
 molecule.
;
_refine_diff_density_max 0.392
_refine_diff_density_min -0.372
_refine_diff_density_rms 0.098
_refine_ls_extinction_method none
_refine_ls_goodness_of_fit_ref 1.027
_refine_ls_hydrogen_treatment constr
_refine_ls_matrix_type full
_refine_ls_number_parameters 1621
_refine_ls_number_reflns 9147
_refine_ls_number_restraints 1102
_refine_ls_restrained_S_all 0.980
_refine_ls_R_factor_all 0.2977
_refine_ls_R_factor_gt 0.1967
_refine_ls_shift/su_max 0.001
_refine_ls_shift/su_mean 0.000
_refine_ls_structure_factor_coef Fsqd
_refine_ls_weighting_details 'calc w=1/[\s^2^(Fo^2^)+(0.1152P)^2^+0.0000P] where P=(Fo^2^+2Fc^2^)/3'
_refine_ls_weighting_scheme calc
_refine_ls_wR_factor_gt 0.3801
_refine_ls_wR_factor_ref 0.4404
_reflns_number_gt 2305
_reflns_number_total 9147
_reflns_threshold_expression >2sigma(I)
_cod_data_source_file ja302601f_si_001_2.cif
_cod_data_source_block faf8_FORM_8
_cod_database_code 4118079

loop_
_symmetry_equiv_pos_as_xyz
'x, y, z'
'-x, -y, -z'

loop_
_atom_site_label
_atom_site_type_symbol
_atom_site_fract_x
_atom_site_fract_y
_atom_site_fract_z
_atom_site_U_iso_or_equiv
_atom_site_adp_type
_atom_site_occupancy
_atom_site_symmetry_multiplicity
_atom_site_calc_flag
_atom_site_refinement_flags
F1 F 0.5809(6) 0.0059(4) 0.6416(5) 0.145(4) Uani 1 1 d .
F2 F 0.5210(6) 0.1049(4) 0.5671(5) 0.164(4) Uani 1 1 d .
F3 F 0.6454(6) 0.0426(4) 0.5534(5) 0.151(4) Uani 1 1 d .
F4 F 0.3458(5) 0.6954(5) 0.4553(4) 0.129(4) Uani 1 1 d .
F5 F 0.3831(5) 0.6881(4) 0.5682(4) 0.121(3) Uani 1 1 d .
F6 F 0.3281(4) 0.7980(3) 0.5062(4) 0.096(3) Uani 1 1 d .
F7 F 0.8741(7) 0.5080(4) 0.2607(6) 0.170(5) Uani 1 1 d .
F8 F 0.8143(5) 0.5328(3) 0.1597(4) 0.114(3) Uani 1 1 d .
F9 F 0.9406(5) 0.4844(4) 0.1681(5) 0.116(3) Uani 1 1 d .
F10 F 0.6215(7) -0.0721(4) 0.1211(5) 0.164(4) Uani 1 1 d .
F11 F 0.6940(5) -0.0528(4) 0.0280(5) 0.130(4) Uani 1 1 d .
F12 F 0.5759(5) -0.0016(4) 0.0272(4) 0.113(3) Uani 1 1 d .
F13 F 0.3835(7) 1.0448(4) 0.1114(5) 0.163(4) Uani 1 1 d .
F14 F 0.3310(6) 1.0140(4) 0.2013(5) 0.151(4) Uani 1 1 d .
F15 F 0.4448(7) 0.9675(4) 0.1852(6) 0.181(5) Uani 1 1 d .
F16 F 0.1101(5) 0.4066(4) 0.2122(4) 0.121(3) Uani 1 1 d .
F17 F 0.1771(5) 0.4033(4) 0.3151(5) 0.121(3) Uani 1 1 d .
F18 F 0.0575(5) 0.4634(4) 0.2961(4) 0.111(3) Uani 1 1 d .
F19 F 0.1217(6) 0.4399(5) 0.5547(5) 0.145(4) Uani 1 1 d .
F20 F 0.1816(5) 0.3656(4) 0.4838(5) 0.146(4) Uani 1 1 d .
F21 F 0.0594(5) 0.4329(4) 0.4618(4) 0.104(3) Uani 1 1 d .
F22 F 0.8865(5) 0.5534(4) 0.0172(4) 0.114(3) Uani 1 1 d .
F23 F 0.8123(4) 0.5653(4) -0.0760(4) 0.102(3) Uani 1 1 d .
F24 F 0.9321(4) 0.5120(3) -0.0779(4) 0.089(3) Uani 1 1 d .
F25 F 0.6526(7) -0.1132(5) 0.3619(6) 0.187(5) Uani 1 1 d .
F26 F 0.5813(5) -0.0527(4) 0.2721(5) 0.123(3) Uani 1 1 d .
F27 F 0.7035(6) -0.0925(5) 0.2586(6) 0.166(4) Uani 1 1 d .
O1 O 0.5426(5) 0.4434(4) 0.7362(5) 0.094(3) Uani 1 1 d .
O2 O 0.4191(6) 0.5081(4) 0.7609(5) 0.109(4) Uani 1 1 d .
H2A H 0.4389 0.5464 0.7445 0.163 Uiso 1 1 calc R
O3 O -0.1194(5) 1.0423(4) 0.5732(5) 0.092(3) Uani 1 1 d .
H3B H -0.1010 1.0755 0.5911 0.138 Uiso 1 1 calc R
O4 O 0.0090(6) 0.9707(4) 0.5956(5) 0.109(4) Uani 1 1 d .
O5 O 0.9877(5) 0.0552(4) 0.2008(5) 0.095(3) Uani 1 1 d .
O6 O 1.1054(6) -0.0168(4) 0.2197(5) 0.109(4) Uani 1 1 d .
H6B H 1.0780 -0.0444 0.2029 0.163 Uiso 1 1 calc R
O7 O 0.5226(5) 0.3936(4) 0.1046(5) 0.092(3) Uani 1 1 d .
O8 O 0.4017(5) 0.4581(4) 0.1237(5) 0.094(3) Uani 1 1 d .
H8C H 0.4206 0.4977 0.1103 0.141 Uiso 1 1 calc R
O9 O 0.5868(5) 0.5187(4) 0.0575(5) 0.100(3) Uani 1 1 d .
H9C H 0.5645 0.4807 0.0677 0.150 Uiso 1 1 calc R
O10 O 0.4656(5) 0.5822(4) 0.0782(4) 0.071(3) Uani 1 1 d .
O11 O -0.0713(6) 0.9437(4) 0.1532(5) 0.106(4) Uani 1 1 d .
H11F H -0.0509 0.9787 0.1658 0.159 Uiso 1 1 calc R
O12 O 0.0517(4) 0.8745(4) 0.1735(5) 0.080(3) Uani 1 1 d D
O13 O -0.0614(6) 0.9260(4) 0.3417(5) 0.113(4) Uani 1 1 d .
H13B H -0.0444 0.9583 0.3620 0.169 Uiso 1 1 calc R
O14 O 0.0590(6) 0.8540(5) 0.3706(5) 0.105(4) Uani 1 1 d .
O15 O 1.0936(6) 0.0191(4) 0.0310(5) 0.113(4) Uani 1 1 d .
H15A H 1.0728 -0.0147 0.0164 0.169 Uiso 1 1 calc R
O16 O 0.9654(5) 0.0876(4) 0.0148(5) 0.090(3) Uani 1 1 d .
O17 O 0.5284(5) 0.3660(4) 0.2898(5) 0.094(3) Uani 1 1 d .
O18 O 0.4084(5) 0.4288(5) 0.3137(5) 0.099(3) Uani 1 1 d .
H18A H 0.4267 0.4662 0.2926 0.148 Uiso 1 1 calc R
N1 N 0.5606(7) 0.2930(5) 0.7284(6) 0.096(4) Uani 1 1 d .
H1A H 0.5844 0.3324 0.7285 0.115 Uiso 1 1 calc R
N2 N 0.0421(7) 0.8334(5) 0.5530(6) 0.104(5) Uani 1 1 d .
H2B H 0.0598 0.8727 0.5652 0.124 Uiso 1 1 calc R
N3 N 0.9532(6) 0.2001(6) 0.2421(5) 0.085(4) Uani 1 1 d .
H3C H 0.9344 0.1610 0.2308 0.101 Uiso 1 1 calc R
N4 N 0.5567(8) 0.2382(5) 0.1357(6) 0.109(5) Uani 1 1 d .
H4A H 0.5713 0.2824 0.1213 0.131 Uiso 1 1 calc R
N5 N 0.4433(7) 0.7333(5) 0.0662(6) 0.099(4) Uani 1 1 d .
H5A H 0.4262 0.6895 0.0723 0.119 Uiso 1 1 calc R
N6 N 0.0709(6) 0.7248(5) 0.1596(6) 0.090(4) Uani 1 1 d .
H6A H 0.0902 0.7669 0.1596 0.108 Uiso 1 1 calc R
N7 N 0.0806(6) 0.7081(6) 0.3694(6) 0.097(4) Uani 1 1 d .
H7A H 0.0965 0.7509 0.3748 0.116 Uiso 1 1 calc R
N8 N 0.9390(6) 0.2317(6) 0.0419(5) 0.096(4) Uani 1 1 d .
H8B H 0.9223 0.1896 0.0356 0.115 Uiso 1 1 calc R
N9 N 0.5617(7) 0.2084(6) 0.3354(7) 0.110(5) Uani 1 1 d .
H9B H 0.5750 0.2513 0.3148 0.133 Uiso 1 1 calc R
C1 C 0.5957(10) 0.0669(7) 0.6037(6) 0.135(5) Uani 1 1 d DU
C2 C 0.6312(8) 0.1233(5) 0.6451(4) 0.117(4) Uani 1 1 d DU
C3 C 0.5698(8) 0.1822(6) 0.6651(6) 0.091(4) Uani 1 1 d DU
H3A H 0.5144 0.1882 0.6541 0.110 Uiso 1 1 calc R
C4 C 0.6022(8) 0.2298(7) 0.7030(7) 0.086(4) Uani 1 1 d DU
C5 C 0.4785(9) 0.2997(7) 0.7556(6) 0.106(4) Uani 1 1 d DU
C6 C 0.4365(6) 0.3744(7) 0.7681(3) 0.096(4) Uani 1 1 d DU
C7 C 0.4734(9) 0.4403(8) 0.7539(5) 0.117(5) Uani 1 1 d DU
C8 C 0.3559(8) 0.3792(7) 0.7972(6) 0.089(4) Uani 1 1 d DU
H8A H 0.3271 0.4268 0.8086 0.106 Uiso 1 1 calc R
C9 C 0.3256(9) 0.3216(7) 0.8067(6) 0.099(4) Uani 1 1 d DU
H9A H 0.2720 0.3282 0.8226 0.119 Uiso 1 1 calc R
C10 C 0.3634(9) 0.2464(7) 0.7960(6) 0.098(4) Uani 1 1 d DU
H10A H 0.3367 0.2042 0.8052 0.118 Uiso 1 1 calc R
C11 C 0.4386(9) 0.2374(7) 0.7721(6) 0.100(4) Uani 1 1 d DU
H11A H 0.4660 0.1871 0.7660 0.120 Uiso 1 1 calc R
C12 C 0.6924(8) 0.2213(7) 0.7151(7) 0.096(4) Uani 1 1 d DU
H12A H 0.7129 0.2572 0.7378 0.116 Uiso 1 1 calc R
C13 C 0.7403(9) 0.1637(7) 0.6936(7) 0.103(4) Uani 1 1 d DU
H13A H 0.7964 0.1576 0.7019 0.123 Uiso 1 1 calc R
C14 C 0.7122(9) 0.1088(8) 0.6578(7) 0.107(4) Uani 1 1 d DU
H14A H 0.7473 0.0656 0.6440 0.128 Uiso 1 1 calc R
C15 C 0.3312(10) 0.7193(7) 0.5181(5) 0.122(5) Uani 1 1 d DU
C16 C 0.2381(9) 0.7132(6) 0.5400(3) 0.119(4) Uani 1 1 d DU
C17 C 0.1769(9) 0.7798(7) 0.5347(5) 0.102(4) Uani 1 1 d DU
H17A H 0.1875 0.8297 0.5187 0.122 Uiso 1 1 calc R
C18 C 0.0939(10) 0.7685(7) 0.5557(6) 0.100(4) Uani 1 1 d DU
C19 C -0.0374(8) 0.8465(6) 0.5330(6) 0.086(3) Uani 1 1 d DU
C20 C -0.0879(6) 0.9167(5) 0.5403(3) 0.084(3) Uani 1 1 d DU
C21 C -0.0572(9) 0.9747(7) 0.5724(5) 0.098(4) Uani 1 1 d DU
C22 C -0.1743(8) 0.9314(8) 0.5156(6) 0.096(4) Uani 1 1 d DU
H22A H -0.2120 0.9769 0.5209 0.115 Uiso 1 1 calc R
C23 C -0.1920(8) 0.8768(6) 0.4868(7) 0.085(4) Uani 1 1 d DU
H23A H -0.2452 0.8893 0.4677 0.102 Uiso 1 1 calc R
C24 C -0.1520(8) 0.8029(7) 0.4765(6) 0.084(3) Uani 1 1 d DU
H24A H -0.1753 0.7664 0.4569 0.101 Uiso 1 1 calc R
C25 C -0.0661(7) 0.7912(6) 0.5016(6) 0.077(3) Uani 1 1 d DU
H25A H -0.0301 0.7447 0.4959 0.092 Uiso 1 1 calc R
C26 C 0.0835(10) 0.6943(7) 0.5792(7) 0.117(4) Uani 1 1 d DU
H26A H 0.0316 0.6865 0.5929 0.141 Uiso 1 1 calc R
C27 C 0.1490(9) 0.6277(8) 0.5836(7) 0.109(4) Uani 1 1 d DU
H27A H 0.1405 0.5774 0.6009 0.131 Uiso 1 1 calc R
C28 C 0.2269(10) 0.6399(7) 0.5612(6) 0.105(4) Uani 1 1 d DU
H28A H 0.2703 0.5972 0.5612 0.126 Uiso 1 1 calc R
C29 C 0.8594(11) 0.4877(8) 0.1929(4) 0.146(6) Uani 1 1 d DU
C30 C 0.8513(9) 0.4022(6) 0.2129(3) 0.108(4) Uani 1 1 d DU
C31 C 0.9123(9) 0.3385(6) 0.2209(5) 0.097(4) Uani 1 1 d DU
H31A H 0.9660 0.3455 0.2156 0.116 Uiso 1 1 calc R
C32 C 0.8983(8) 0.2648(6) 0.2361(6) 0.078(3) Uani 1 1 d DU
C33 C 1.0333(8) 0.1804(6) 0.2620(6) 0.086(4) Uani 1 1 d DU
C34 C 1.0814(6) 0.1057(6) 0.2518(3) 0.105(4) Uani 1 1 d DU
C35 C 1.0620(8) 0.0494(7) 0.2227(6) 0.103(4) Uani 1 1 d DU
C36 C 1.1682(9) 0.0869(7) 0.2799(7) 0.106(4) Uani 1 1 d DU
H36A H 1.2033 0.0388 0.2781 0.127 Uiso 1 1 calc R
C37 C 1.1904(9) 0.1445(7) 0.3072(7) 0.100(4) Uani 1 1 d DU
H37A H 1.2454 0.1348 0.3212 0.120 Uiso 1 1 calc R
C38 C 1.1478(9) 0.2145(7) 0.3184(7) 0.102(4) Uani 1 1 d DU
H38A H 1.1707 0.2499 0.3399 0.122 Uiso 1 1 calc R
C39 C 1.0706(9) 0.2289(7) 0.2963(7) 0.097(4) Uani 1 1 d DU
H39A H 1.0381 0.2763 0.3047 0.117 Uiso 1 1 calc R
C40 C 0.8220(8) 0.2543(7) 0.2498(6) 0.096(4) Uani 1 1 d DU
H40A H 0.8089 0.2053 0.2650 0.115 Uiso 1 1 calc R
C41 C 0.7630(9) 0.3261(7) 0.2386(7) 0.100(4) Uani 1 1 d DU
H41A H 0.7091 0.3192 0.2429 0.120 Uiso 1 1 calc R
C42 C 0.7693(10) 0.3945(8) 0.2246(7) 0.118(4) Uani 1 1 d DU
H42A H 0.7253 0.4369 0.2219 0.142 Uiso 1 1 calc R
C43 C 0.6374(9) -0.0176(8) 0.0712(5) 0.129(5) Uani 1 1 d DU
C44 C 0.6571(9) 0.0491(6) 0.0954(3) 0.100(4) Uani 1 1 d DU
C45 C 0.5943(8) 0.1105(6) 0.1077(5) 0.087(4) Uani 1 1 d DU
H45A H 0.5399 0.1075 0.0999 0.104 Uiso 1 1 calc R
C46 C 0.6130(8) 0.1770(6) 0.1317(6) 0.080(3) Uani 1 1 d DU
C47 C 0.4773(8) 0.2457(7) 0.1586(5) 0.082(4) Uani 1 1 d DU
C48 C 0.4288(6) 0.3247(6) 0.1531(3) 0.096(4) Uani 1 1 d DU
C49 C 0.4549(9) 0.4003(8) 0.1248(5) 0.112(5) Uani 1 1 d DU
C50 C 0.3518(9) 0.3267(7) 0.1763(6) 0.093(4) Uani 1 1 d DU
H50A H 0.3169 0.3757 0.1727 0.112 Uiso 1 1 calc R
C51 C 0.3205(9) 0.2617(6) 0.2048(6) 0.094(4) Uani 1 1 d DU
H51A H 0.2672 0.2675 0.2215 0.112 Uiso 1 1 calc R
C52 C 0.3681(8) 0.1907(7) 0.2079(6) 0.089(4) Uani 1 1 d DU
H52A H 0.3477 0.1458 0.2253 0.107 Uiso 1 1 calc R
C53 C 0.4501(8) 0.1835(8) 0.1847(6) 0.101(4) Uani 1 1 d DU
H53A H 0.4843 0.1341 0.1884 0.121 Uiso 1 1 calc R
C54 C 0.6924(8) 0.1786(6) 0.1425(6) 0.087(4) Uani 1 1 d DU
H54A H 0.7085 0.2212 0.1585 0.105 Uiso 1 1 calc R
C55 C 0.7460(9) 0.1169(7) 0.1290(7) 0.106(4) Uani 1 1 d DU
H55A H 0.8003 0.1196 0.1371 0.127 Uiso 1 1 calc R
C56 C 0.7362(8) 0.0533(7) 0.1065(6) 0.093(4) Uani 1 1 d DU
H56A H 0.7799 0.0135 0.0986 0.112 Uiso 1 1 calc R
C57 C 0.3746(10) 0.9828(7) 0.1523(5) 0.118(5) Uani 1 1 d DU
C58 C 0.3566(9) 0.9214(6) 0.1269(3) 0.094(4) Uani 1 1 d DU
C59 C 0.4105(8) 0.8617(6) 0.1098(5) 0.072(3) Uani 1 1 d DU
H59A H 0.4661 0.8607 0.1158 0.086 Uiso 1 1 calc R
C60 C 0.3870(8) 0.8027(7) 0.0841(6) 0.079(3) Uani 1 1 d DU
C61 C 0.5200(7) 0.7314(7) 0.0407(5) 0.070(3) Uani 1 1 d DU
C62 C 0.5609(6) 0.6540(7) 0.0416(3) 0.102(4) Uani 1 1 d DU
C63 C 0.5357(9) 0.5809(7) 0.0607(5) 0.093(4) Uani 1 1 d DU
C64 C 0.6446(8) 0.6486(8) 0.0170(7) 0.095(4) Uani 1 1 d DU
H64A H 0.6751 0.5987 0.0135 0.114 Uiso 1 1 calc R
C65 C 0.6800(8) 0.7086(6) -0.0006(7) 0.089(4) Uani 1 1 d DU
H65A H 0.7345 0.7027 -0.0138 0.106 Uiso 1 1 calc R
C66 C 0.6268(8) 0.7873(8) 0.0021(7) 0.092(4) Uani 1 1 d DU
H66A H 0.6476 0.8331 -0.0096 0.110 Uiso 1 1 calc R
C67 C 0.5524(7) 0.7911(7) 0.0205(6) 0.075(4) Uani 1 1 d DU
H67A H 0.5194 0.8409 0.0191 0.090 Uiso 1 1 calc R
C68 C 0.3025(8) 0.8014(6) 0.0741(6) 0.082(4) Uani 1 1 d DU
H68A H 0.2866 0.7601 0.0557 0.098 Uiso 1 1 calc R
C69 C 0.2453(9) 0.8629(7) 0.0925(7) 0.096(4) Uani 1 1 d DU
H69A H 0.1892 0.8657 0.0878 0.115 Uiso 1 1 calc R
C70 C 0.2797(8) 0.9236(7) 0.1203(6) 0.079(3) Uani 1 1 d DU
H70A H 0.2435 0.9664 0.1338 0.094 Uiso 1 1 calc R
C71 C 0.1385(11) 0.4427(7) 0.2684(5) 0.123(6) Uani 1 1 d DU
C72 C 0.1521(9) 0.5187(5) 0.2353(3) 0.092(4) Uani 1 1 d DU
C73 C 0.0968(8) 0.5871(6) 0.2106(6) 0.092(4) Uani 1 1 d DU
H73A H 0.0408 0.5882 0.2136 0.110 Uiso 1 1 calc R
C74 C 0.1253(8) 0.6560(7) 0.1807(6) 0.089(4) Uani 1 1 d DU
C75 C -0.0082(8) 0.7370(7) 0.1389(5) 0.078(4) Uani 1 1 d DU
C76 C -0.0510(6) 0.8198(6) 0.1365(3) 0.084(3) Uani 1 1 d DU
C77 C -0.0161(6) 0.8802(6) 0.1559(4) 0.080(4) Uani 1 1 d DU
C78 C -0.1330(9) 0.8305(7) 0.1101(6) 0.097(4) Uani 1 1 d DU
H78A H -0.1629 0.8820 0.1037 0.117 Uiso 1 1 calc R
C79 C -0.1731(9) 0.7754(7) 0.0931(7) 0.098(4) Uani 1 1 d DU
H79A H -0.2283 0.7853 0.0798 0.117 Uiso 1 1 calc R
C80 C -0.1192(8) 0.6996(7) 0.0983(6) 0.087(4) Uani 1 1 d DU
H80A H -0.1408 0.6589 0.0844 0.105 Uiso 1 1 calc R
C81 C -0.0408(8) 0.6821(7) 0.1214(6) 0.084(4) Uani 1 1 d DU
H81A H -0.0106 0.6309 0.1245 0.101 Uiso 1 1 calc R
C82 C 0.2037(8) 0.6554(7) 0.1738(6) 0.086(4) Uani 1 1 d DU
H82A H 0.2219 0.7006 0.1537 0.103 Uiso 1 1 calc R
C83 C 0.2609(8) 0.5837(7) 0.1979(6) 0.085(4) Uani 1 1 d DU
H83A H 0.3170 0.5801 0.1918 0.102 Uiso 1 1 calc R
C84 C 0.2315(8) 0.5239(7) 0.2286(6) 0.087(4) Uani 1 1 d DU
H84A H 0.2696 0.4795 0.2483 0.104 Uiso 1 1 calc R
C85 C 0.1356(10) 0.4295(7) 0.4842(4) 0.107(5) Uani 1 1 d DU
C86 C 0.1652(8) 0.4981(5) 0.4487(3) 0.093(4) Uani 1 1 d DU
C87 C 0.1081(9) 0.5666(6) 0.4269(6) 0.092(4) Uani 1 1 d DU
H87A H 0.0524 0.5690 0.4346 0.111 Uiso 1 1 calc R
C88 C 0.1389(8) 0.6353(8) 0.3912(7) 0.093(4) Uani 1 1 d DU
C89 C 0.0035(9) 0.7169(8) 0.3414(6) 0.105(4) Uani 1 1 d DU
C90 C -0.0418(6) 0.7991(7) 0.3304(3) 0.094(4) Uani 1 1 d DU
C91 C -0.0031(9) 0.8571(9) 0.3480(5) 0.112(5) Uani 1 1 d DU
C92 C -0.1144(9) 0.8067(8) 0.3039(7) 0.107(4) Uani 1 1 d DU
H92A H -0.1441 0.8582 0.2948 0.129 Uiso 1 1 calc R
C93 C -0.1517(9) 0.7547(6) 0.2882(7) 0.094(4) Uani 1 1 d DU
H93A H -0.2053 0.7678 0.2701 0.113 Uiso 1 1 calc R
C94 C -0.1091(9) 0.6781(7) 0.2995(7) 0.099(4) Uani 1 1 d DU
H94A H -0.1344 0.6386 0.2878 0.119 Uiso 1 1 calc R
C95 C -0.0339(9) 0.6585(7) 0.3262(6) 0.088(4) Uani 1 1 d DU
H95A H -0.0068 0.6061 0.3345 0.106 Uiso 1 1 calc R
C96 C 0.2159(9) 0.6267(8) 0.3821(7) 0.112(5) Uani 1 1 d DU
H96A H 0.2333 0.6711 0.3588 0.134 Uiso 1 1 calc R
C97 C 0.2732(10) 0.5657(7) 0.4002(8) 0.115(5) Uani 1 1 d DU
H97A H 0.3284 0.5641 0.3905 0.137 Uiso 1 1 calc R
C98 C 0.2423(9) 0.5020(8) 0.4365(7) 0.116(5) Uani 1 1 d DU
H98A H 0.2810 0.4570 0.4539 0.139 Uiso 1 1 calc R
C99 C 0.8717(10) 0.5113(8) -0.0322(5) 0.117(5) Uani 1 1 d DU
C100 C 0.8404(9) 0.4374(6) -0.0095(3) 0.105(4) Uani 1 1 d DU
C101 C 0.9029(9) 0.3764(7) 0.0075(5) 0.102(4) Uani 1 1 d DU
H10F H 0.9576 0.3811 0.0052 0.123 Uiso 1 1 calc R
C102 C 0.8775(9) 0.3033(7) 0.0296(7) 0.100(4) Uani 1 1 d DU
C103 C 1.0160(8) 0.2210(6) 0.0613(5) 0.079(3) Uani 1 1 d DU
C104 C 1.0671(6) 0.1443(6) 0.0561(3) 0.087(3) Uani 1 1 d DU
C105 C 1.0351(9) 0.0875(7) 0.0299(5) 0.097(4) Uani 1 1 d DU
C106 C 1.1494(9) 0.1325(8) 0.0797(7) 0.102(4) Uani 1 1 d DU
H10B H 1.1818 0.0827 0.0793 0.123 Uiso 1 1 calc R
C107 C 1.1861(10) 0.1894(7) 0.1036(6) 0.103(4) Uani 1 1 d DU
H10E H 1.2422 0.1805 0.1130 0.124 Uiso 1 1 calc R
C108 C 1.1344(9) 0.2604(7) 0.1125(7) 0.100(4) Uani 1 1 d DU
H10C H 1.1543 0.2975 0.1341 0.120 Uiso 1 1 calc R
C109 C 1.0602(8) 0.2740(7) 0.0912(6) 0.091(4) Uani 1 1 d DU
H10D H 1.0300 0.3239 0.0949 0.109 Uiso 1 1 calc R
C110 C 0.8041(9) 0.2988(8) 0.0348(6) 0.095(4) Uani 1 1 d DU
H11B H 0.7883 0.2516 0.0526 0.114 Uiso 1 1 calc R
C111 C 0.7452(9) 0.3695(7) 0.0122(7) 0.112(4) Uani 1 1 d DU
H11C H 0.6900 0.3670 0.0126 0.135 Uiso 1 1 calc R
C112 C 0.7639(9) 0.4327(8) -0.0075(6) 0.101(4) Uani 1 1 d DU
H11E H 0.7234 0.4775 -0.0210 0.121 Uiso 1 1 calc R
C113 C 0.6524(9) -0.0624(9) 0.3057(5) 0.116(5) Uani 1 1 d DU
C114 C 0.6632(8) 0.0171(7) 0.3191(3) 0.094(4) Uani 1 1 d DU
C115 C 0.6064(8) 0.0771(7) 0.3183(5) 0.087(4) Uani 1 1 d DU
H11D H 0.5527 0.0741 0.3077 0.104 Uiso 1 1 calc R
C116 C 0.6240(9) 0.1476(7) 0.3332(7) 0.094(4) Uani 1 1 d DU
C117 C 0.4909(8) 0.2227(7) 0.3577(6) 0.091(4) Uani 1 1 d DU
C118 C 0.4364(6) 0.2936(6) 0.3515(3) 0.104(4) Uani 1 1 d DU
C119 C 0.4635(9) 0.3637(7) 0.3153(5) 0.097(4) Uani 1 1 d DU
C120 C 0.3601(7) 0.3017(7) 0.3782(6) 0.076(3) Uani 1 1 d DU
H12H H 0.3272 0.3518 0.3739 0.092 Uiso 1 1 calc R
C121 C 0.3290(8) 0.2374(7) 0.4120(7) 0.093(4) Uani 1 1 d DU
H12I H 0.2756 0.2430 0.4286 0.112 Uiso 1 1 calc R
C122 C 0.3816(9) 0.1656(8) 0.4194(7) 0.108(4) Uani 1 1 d DU
H12B H 0.3637 0.1214 0.4424 0.129 Uiso 1 1 calc R
C123 C 0.4614(8) 0.1567(8) 0.3935(6) 0.094(4) Uani 1 1 d DU
H12D H 0.4954 0.1070 0.3999 0.113 Uiso 1 1 calc R
C124 C 0.6973(9) 0.1507(8) 0.3409(7) 0.101(4) Uani 1 1 d DU
H12G H 0.7099 0.1999 0.3422 0.121 Uiso 1 1 calc R
C125 C 0.7645(10) 0.0831(8) 0.3480(7) 0.112(4) Uani 1 1 d DU
H12E H 0.8179 0.0849 0.3607 0.134 Uiso 1 1 calc R
C126 C 0.7409(9) 0.0171(8) 0.3339(7) 0.106(4) Uani 1 1 d DU
H12C H 0.7799 -0.0291 0.3347 0.127 Uiso 1 1 calc R

loop_
_atom_site_aniso_label
_atom_site_aniso_U_11
_atom_site_aniso_U_22
_atom_site_aniso_U_33
_atom_site_aniso_U_23
_atom_site_aniso_U_13
_atom_site_aniso_U_12
F1 0.186(9) 0.059(4) 0.187(9) -0.012(5) 0.069(7) -0.026(5)
F2 0.199(10) 0.091(5) 0.197(8) -0.079(5) -0.062(7) 0.027(6)
F3 0.191(9) 0.113(5) 0.169(8) -0.069(6) 0.068(6) -0.046(6)
F4 0.120(7) 0.133(6) 0.126(7) -0.036(6) 0.017(5) 0.009(6)
F5 0.103(7) 0.086(5) 0.142(7) 0.035(5) -0.020(5) 0.018(5)
F6 0.096(6) 0.064(4) 0.120(6) 0.015(4) 0.011(4) -0.021(4)
F7 0.208(10) 0.087(5) 0.218(10) -0.045(6) 0.068(8) -0.023(6)
F8 0.112(7) 0.060(4) 0.137(7) 0.035(5) 0.014(5) 0.021(4)
F9 0.092(6) 0.074(4) 0.163(8) 0.016(5) 0.018(5) 0.002(4)
F10 0.337(12) 0.075(4) 0.091(6) 0.023(5) 0.035(7) -0.093(6)
F11 0.126(8) 0.078(5) 0.176(8) -0.020(5) 0.029(6) 0.000(5)
F12 0.104(6) 0.074(4) 0.157(7) -0.024(5) 0.027(5) -0.004(4)
F13 0.271(11) 0.071(4) 0.136(8) 0.040(5) 0.028(7) -0.052(6)
F14 0.177(9) 0.092(5) 0.201(9) -0.070(6) 0.076(6) -0.037(5)
F15 0.194(11) 0.104(5) 0.242(10) -0.096(6) -0.031(8) 0.031(6)
F16 0.137(8) 0.090(5) 0.131(7) -0.035(5) 0.003(5) 0.003(5)
F17 0.114(7) 0.066(4) 0.159(8) 0.015(5) -0.020(6) 0.013(5)
F18 0.105(6) 0.081(5) 0.135(7) 0.005(5) -0.026(5) -0.007(5)
F19 0.169(9) 0.125(6) 0.126(8) 0.041(6) 0.016(6) -0.038(6)
F20 0.113(7) 0.069(4) 0.220(10) 0.017(6) 0.054(6) 0.041(5)
F21 0.108(6) 0.099(5) 0.090(6) 0.022(5) 0.013(5) -0.016(5)
F22 0.167(8) 0.089(5) 0.085(5) -0.030(4) -0.008(5) -0.011(5)
F23 0.067(5) 0.095(5) 0.137(7) -0.003(5) -0.025(4) -0.009(4)
F24 0.091(6) 0.060(4) 0.112(6) -0.016(4) -0.004(4) -0.004(4)
F25 0.254(12) 0.125(6) 0.168(10) 0.063(7) -0.064(8) -0.064(7)
F26 0.066(6) 0.078(4) 0.216(9) -0.036(5) 0.015(5) 0.019(4)
F27 0.114(8) 0.122(6) 0.254(10) -0.088(7) 0.028(7) 0.040(6)
O1 0.072(7) 0.082(5) 0.122(8) 0.004(5) -0.003(5) -0.016(5)
O2 0.127(8) 0.060(5) 0.137(8) -0.023(5) 0.054(6) -0.010(5)
O3 0.068(6) 0.083(5) 0.114(7) -0.004(5) -0.019(5) 0.006(5)
O4 0.112(8) 0.080(5) 0.149(9) -0.012(6) -0.005(6) -0.052(5)
O5 0.072(6) 0.066(5) 0.144(8) -0.011(5) 0.040(5) -0.015(5)
O6 0.124(9) 0.075(5) 0.111(8) 0.000(6) -0.003(6) 0.010(6)
O7 0.081(7) 0.082(5) 0.103(7) 0.000(5) 0.008(5) -0.004(5)
O8 0.073(6) 0.063(5) 0.135(8) -0.019(5) 0.009(5) 0.013(5)
O9 0.078(7) 0.061(5) 0.147(8) -0.006(5) 0.037(6) 0.008(5)
O10 0.055(5) 0.060(4) 0.098(6) -0.006(4) -0.012(4) -0.014(4)
O11 0.119(8) 0.046(4) 0.141(9) 0.020(5) 0.014(6) -0.013(5)
O12 0.037(5) 0.070(5) 0.123(7) -0.003(5) -0.015(5) 0.005(4)
O13 0.098(8) 0.066(5) 0.154(9) -0.008(6) -0.004(6) 0.025(5)
O14 0.144(9) 0.085(5) 0.079(7) -0.004(5) -0.008(6) -0.013(6)
O15 0.121(9) 0.053(5) 0.152(9) -0.003(6) -0.021(7) 0.001(5)
O16 0.097(7) 0.080(5) 0.097(7) -0.008(5) 0.015(5) -0.030(5)
O17 0.091(7) 0.070(5) 0.129(8) -0.028(5) 0.039(5) -0.026(5)
O18 0.076(6) 0.089(5) 0.126(8) -0.019(6) 0.043(5) -0.003(5)
N1 0.090(9) 0.062(6) 0.130(10) -0.014(7) 0.003(7) -0.002(6)
N2 0.111(10) 0.046(5) 0.135(10) -0.025(6) -0.011(7) 0.038(6)
N3 0.081(8) 0.095(7) 0.081(8) 0.002(6) 0.013(6) -0.035(6)
N4 0.163(11) 0.044(5) 0.113(10) 0.024(6) 0.037(8) -0.032(7)
N5 0.122(10) 0.053(6) 0.120(10) -0.001(6) -0.010(8) -0.022(6)
N6 0.093(8) 0.033(5) 0.138(10) 0.003(6) 0.021(7) -0.015(5)
N7 0.055(8) 0.100(7) 0.129(10) -0.011(7) -0.021(7) -0.004(6)
N8 0.035(7) 0.115(8) 0.099(9) 0.056(7) -0.001(6) 0.019(6)
N9 0.082(9) 0.072(6) 0.166(12) 0.036(7) 0.011(8) -0.031(6)
C1 0.116(10) 0.115(9) 0.161(11) 0.029(8) 0.010(9) -0.033(8)
C2 0.100(7) 0.089(6) 0.141(8) 0.043(6) 0.015(6) -0.016(6)
C3 0.074(7) 0.064(6) 0.125(8) 0.033(6) 0.033(6) -0.025(5)
C4 0.052(6) 0.073(6) 0.116(8) 0.024(6) 0.008(6) -0.002(6)
C5 0.145(7) 0.079(5) 0.096(10) -0.007(7) 0.039(7) -0.034(4)
C6 0.102(6) 0.072(4) 0.122(10) -0.016(7) -0.015(6) -0.033(4)
C7 0.120(8) 0.093(5) 0.156(13) -0.031(9) -0.009(9) -0.052(6)
C8 0.092(6) 0.069(5) 0.096(9) 0.010(7) -0.027(6) -0.012(5)
C9 0.133(7) 0.088(5) 0.090(9) -0.032(7) 0.038(7) -0.043(5)
C10 0.147(6) 0.078(5) 0.071(8) -0.008(7) 0.038(7) -0.031(6)
C11 0.131(7) 0.063(5) 0.104(10) 0.001(7) 0.022(7) -0.028(5)
C12 0.068(7) 0.081(6) 0.115(8) 0.026(6) -0.012(7) 0.017(6)
C13 0.083(7) 0.084(7) 0.114(8) 0.027(6) 0.013(7) 0.018(6)
C14 0.083(7) 0.100(7) 0.115(8) 0.047(6) 0.022(7) -0.017(7)
C15 0.163(5) 0.050(7) 0.146(14) -0.005(9) 0.001(9) -0.015(6)
C16 0.165(5) 0.076(5) 0.092(10) 0.036(7) -0.002(8) 0.001(5)
C17 0.155(5) 0.081(5) 0.067(8) -0.026(7) -0.012(7) -0.005(5)
C18 0.155(6) 0.075(5) 0.078(9) -0.024(7) -0.022(8) -0.030(6)
C19 0.087(6) 0.063(5) 0.107(9) -0.004(5) 0.047(6) -0.020(4)
C20 0.102(6) 0.055(4) 0.091(8) 0.008(5) 0.020(6) -0.019(5)
C21 0.129(8) 0.081(6) 0.093(9) -0.027(6) 0.055(7) -0.033(7)
C22 0.098(6) 0.103(6) 0.080(9) -0.016(6) 0.029(6) -0.003(6)
C23 0.077(6) 0.065(5) 0.105(9) 0.014(6) 0.031(6) -0.017(5)
C24 0.092(6) 0.081(5) 0.069(8) 0.010(6) 0.031(6) -0.011(6)
C25 0.081(6) 0.055(5) 0.088(8) 0.012(5) 0.044(6) -0.017(5)
C26 0.159(7) 0.070(6) 0.109(10) -0.009(8) 0.013(9) 0.007(5)
C27 0.129(6) 0.085(6) 0.112(10) -0.034(7) -0.005(8) -0.003(5)
C28 0.152(6) 0.069(5) 0.089(10) -0.018(7) 0.016(8) -0.010(5)
C29 0.177(10) 0.082(5) 0.168(14) 0.011(10) 0.112(11) -0.028(6)
C30 0.130(6) 0.060(4) 0.131(10) -0.024(7) 0.069(8) -0.009(4)
C31 0.121(6) 0.073(4) 0.099(9) -0.041(7) 0.013(8) -0.005(4)
C32 0.086(5) 0.063(5) 0.081(8) -0.025(7) 0.043(7) 0.007(5)
C33 0.088(6) 0.036(4) 0.131(10) -0.004(5) 0.041(6) -0.013(4)
C34 0.090(6) 0.058(5) 0.163(10) -0.011(5) 0.041(6) -0.012(5)
C35 0.094(8) 0.048(5) 0.173(12) -0.015(6) 0.068(7) -0.027(6)
C36 0.096(6) 0.069(5) 0.143(11) -0.011(6) 0.031(6) 0.001(5)
C37 0.113(7) 0.101(6) 0.087(9) -0.015(6) 0.044(6) -0.025(5)
C38 0.121(6) 0.065(5) 0.117(10) 0.011(6) 0.025(7) -0.033(6)
C39 0.125(7) 0.081(6) 0.085(9) -0.011(6) 0.024(7) -0.018(6)
C40 0.082(6) 0.095(5) 0.098(9) -0.026(7) 0.052(7) 0.020(5)
C41 0.074(6) 0.082(5) 0.136(11) -0.018(8) 0.016(8) 0.002(4)
C42 0.121(6) 0.078(5) 0.143(11) -0.001(9) 0.065(9) -0.002(5)
C43 0.098(9) 0.112(6) 0.154(12) -0.035(7) -0.090(8) 0.045(6)
C44 0.088(6) 0.084(5) 0.116(10) -0.009(6) 0.007(7) 0.007(5)
C45 0.079(6) 0.055(5) 0.103(9) 0.028(5) -0.019(6) 0.015(4)
C46 0.088(5) 0.054(5) 0.075(8) 0.038(5) -0.005(7) 0.001(5)
C47 0.078(6) 0.087(5) 0.070(8) 0.020(6) 0.011(6) -0.015(4)
C48 0.103(6) 0.090(4) 0.091(9) -0.006(7) 0.018(7) -0.015(5)
C49 0.129(9) 0.100(6) 0.089(10) 0.026(8) 0.056(9) -0.014(7)
C50 0.111(6) 0.065(5) 0.099(10) -0.008(6) 0.023(7) -0.012(5)
C51 0.112(7) 0.067(5) 0.085(9) 0.022(7) 0.019(7) -0.003(4)
C52 0.094(6) 0.068(5) 0.096(9) 0.008(7) 0.024(7) -0.012(5)
C53 0.096(6) 0.090(5) 0.114(10) 0.002(8) 0.037(7) -0.029(6)
C54 0.090(6) 0.054(5) 0.098(9) 0.015(6) -0.012(7) 0.013(5)
C55 0.097(7) 0.087(6) 0.127(11) -0.021(7) 0.011(7) 0.002(5)
C56 0.080(5) 0.078(6) 0.116(10) -0.022(6) 0.048(7) 0.001(5)
C57 0.087(9) 0.098(6) 0.159(13) -0.038(7) -0.039(9) 0.018(6)
C58 0.095(5) 0.088(5) 0.099(9) -0.026(6) 0.019(6) -0.007(5)
C59 0.074(6) 0.047(5) 0.087(9) 0.024(5) 0.015(6) -0.019(4)
C60 0.078(5) 0.061(5) 0.093(9) -0.006(5) 0.022(7) -0.008(5)
C61 0.056(6) 0.078(4) 0.080(9) -0.009(6) -0.009(6) -0.022(4)
C62 0.077(5) 0.086(4) 0.157(11) -0.037(8) 0.022(7) -0.036(5)
C63 0.088(8) 0.076(5) 0.118(11) -0.009(8) 0.017(8) -0.031(6)
C64 0.055(5) 0.098(5) 0.137(11) -0.021(8) 0.003(7) -0.024(4)
C65 0.075(6) 0.067(5) 0.117(10) 0.002(7) 0.010(7) -0.011(4)
C66 0.047(5) 0.096(5) 0.126(11) -0.010(8) 0.005(7) -0.001(5)
C67 0.039(5) 0.085(5) 0.098(9) 0.009(7) -0.005(6) -0.026(5)
C68 0.080(6) 0.056(5) 0.107(9) -0.017(6) 0.013(7) -0.008(5)
C69 0.077(6) 0.097(6) 0.110(10) -0.037(6) 0.014(6) 0.005(5)
C70 0.093(5) 0.069(5) 0.066(8) -0.014(5) 0.011(6) 0.005(5)
C71 0.113(10) 0.087(6) 0.175(15) -0.027(8) 0.010(10) -0.026(6)
C72 0.088(5) 0.085(5) 0.104(9) -0.022(6) -0.006(7) -0.012(5)
C73 0.074(6) 0.084(5) 0.120(10) -0.042(6) 0.006(7) -0.003(4)
C74 0.080(5) 0.091(6) 0.081(8) -0.014(6) 0.046(7) 0.016(5)
C75 0.082(7) 0.063(5) 0.086(7) -0.011(6) 0.025(6) -0.004(6)
C76 0.099(6) 0.059(5) 0.089(7) -0.018(5) 0.011(6) 0.004(5)
C77 0.090(8) 0.032(5) 0.102(9) -0.018(6) 0.024(7) 0.030(6)
C78 0.107(7) 0.070(6) 0.107(8) -0.006(7) 0.011(7) -0.006(6)
C79 0.105(8) 0.078(6) 0.104(8) -0.010(7) 0.014(7) -0.006(6)
C80 0.084(7) 0.069(6) 0.105(8) -0.003(6) 0.033(6) -0.015(6)
C81 0.074(7) 0.073(6) 0.099(8) -0.006(6) 0.035(6) -0.005(6)
C82 0.084(6) 0.071(5) 0.099(10) -0.006(6) -0.020(7) -0.008(5)
C83 0.060(6) 0.098(6) 0.086(9) 0.000(7) 0.010(6) 0.002(4)
C84 0.079(5) 0.089(6) 0.067(8) 0.028(6) -0.001(7) 0.013(5)
C85 0.134(9) 0.108(6) 0.060(9) 0.034(7) 0.016(8) -0.012(7)
C86 0.097(6) 0.082(5) 0.095(9) -0.010(6) -0.015(7) -0.007(5)
C87 0.083(6) 0.071(5) 0.120(10) 0.003(6) -0.012(7) -0.022(4)
C88 0.080(5) 0.103(6) 0.104(10) -0.007(7) -0.001(7) -0.044(6)
C89 0.134(7) 0.092(5) 0.091(10) -0.018(7) 0.022(7) -0.027(5)
C90 0.120(6) 0.080(4) 0.082(9) 0.008(6) 0.024(6) -0.035(5)
C91 0.148(9) 0.101(6) 0.097(11) -0.010(8) 0.025(8) -0.055(7)
C92 0.138(6) 0.078(5) 0.108(11) 0.008(7) 0.009(7) -0.043(5)
C93 0.110(7) 0.053(5) 0.117(10) -0.008(7) 0.023(7) -0.016(4)
C94 0.106(6) 0.068(5) 0.112(10) -0.004(7) 0.009(7) 0.003(6)
C95 0.118(7) 0.074(5) 0.066(9) -0.001(7) 0.004(7) -0.010(5)
C96 0.074(6) 0.106(6) 0.150(12) 0.008(8) 0.005(8) -0.023(5)
C97 0.112(7) 0.061(6) 0.175(12) -0.040(7) 0.007(8) -0.014(5)
C98 0.102(6) 0.084(6) 0.149(12) -0.014(7) 0.036(9) 0.007(6)
C99 0.099(8) 0.087(5) 0.150(13) 0.003(9) 0.030(10) 0.004(5)
C100 0.107(5) 0.091(5) 0.093(9) 0.024(7) 0.041(8) 0.006(4)
C101 0.107(6) 0.078(5) 0.110(10) 0.000(8) 0.005(8) 0.001(4)
C102 0.092(5) 0.071(5) 0.132(11) -0.017(8) 0.003(9) -0.003(5)
C103 0.121(6) 0.045(4) 0.071(8) -0.009(5) 0.027(6) -0.020(4)
C104 0.121(6) 0.073(5) 0.068(8) -0.028(5) 0.012(6) -0.009(5)
C105 0.095(8) 0.065(5) 0.138(11) -0.048(6) 0.046(7) -0.010(6)
C106 0.121(6) 0.086(5) 0.094(10) -0.015(6) -0.004(7) -0.004(5)
C107 0.144(7) 0.102(7) 0.059(8) -0.019(7) -0.023(7) -0.005(5)
C108 0.125(6) 0.055(5) 0.114(11) 0.024(6) 0.004(7) -0.031(6)
C109 0.112(6) 0.065(5) 0.104(10) -0.015(6) 0.040(7) -0.038(5)
C110 0.089(6) 0.101(6) 0.083(9) -0.001(7) 0.025(8) 0.003(5)
C111 0.094(6) 0.097(6) 0.130(11) -0.005(8) 0.054(8) 0.007(4)
C112 0.101(5) 0.085(5) 0.111(10) -0.030(8) 0.021(8) 0.004(5)
C113 0.076(9) 0.123(5) 0.149(12) -0.066(8) 0.019(9) 0.013(6)
C114 0.067(5) 0.081(5) 0.114(10) 0.015(7) 0.017(7) 0.012(5)
C115 0.075(6) 0.073(5) 0.099(9) 0.008(6) 0.016(7) 0.002(4)
C116 0.078(5) 0.060(5) 0.126(11) 0.037(7) 0.009(8) -0.006(6)
C117 0.074(6) 0.089(5) 0.105(10) -0.006(6) -0.018(6) -0.012(4)
C118 0.074(6) 0.096(5) 0.125(10) 0.028(7) -0.014(6) -0.005(5)
C119 0.098(9) 0.091(6) 0.100(11) -0.013(7) 0.028(8) -0.014(6)
C120 0.070(6) 0.068(5) 0.090(9) -0.003(6) -0.026(6) -0.016(5)
C121 0.075(7) 0.079(6) 0.119(10) 0.004(7) -0.015(7) -0.015(4)
C122 0.113(7) 0.084(6) 0.105(10) 0.022(8) 0.015(7) 0.001(6)
C123 0.090(7) 0.086(5) 0.105(10) -0.015(7) -0.005(7) -0.012(6)
C124 0.084(6) 0.088(6) 0.119(11) 0.008(8) 0.006(8) -0.007(5)
C125 0.090(6) 0.100(6) 0.133(11) -0.013(8) 0.001(8) 0.007(5)
C126 0.079(6) 0.100(6) 0.125(11) -0.003(8) 0.010(8) 0.000(5)

loop_
_atom_type_symbol
_atom_type_description
_atom_type_scat_dispersion_real
_atom_type_scat_dispersion_imag
_atom_type_scat_source
C C 0.0181 0.0091 'International Tables Vol C Tables 4.2.6.8 and 6.1.1.4'
H H 0.0000 0.0000 'International Tables Vol C Tables 4.2.6.8 and 6.1.1.4'
F F 0.0727 0.0534 'International Tables Vol C Tables 4.2.6.8 and 6.1.1.4'
N N 0.0311 0.0180 'International Tables Vol C Tables 4.2.6.8 and 6.1.1.4'
O O 0.0492 0.0322 'International Tables Vol C Tables 4.2.6.8 and 6.1.1.4'

loop_
_geom_angle_atom_site_label_1
_geom_angle_atom_site_label_2
_geom_angle_atom_site_label_3
_geom_angle
C7 O2 H2A 109.5
C21 O3 H3B 109.5
C35 O6 H6B 109.5
C49 O8 H8C 109.5
C63 O9 H9C 109.5
C77 O11 H11F 109.5
C91 O13 H13B 109.5
C105 O15 H15A 109.5
C119 O18 H18A 109.5
C4 N1 C5 124.5(11)
C4 N1 H1A 117.8
C5 N1 H1A 117.8
C18 N2 C19 126.4(12)
C18 N2 H2B 116.8
C19 N2 H2B 116.8
C32 N3 C33 134.2(11)
C32 N3 H3C 112.9
C33 N3 H3C 112.9
C46 N4 C47 131.6(11)
C46 N4 H4A 114.2
C47 N4 H4A 114.2
C61 N5 C60 126.2(10)
C61 N5 H5A 116.9
C60 N5 H5A 116.9
C75 N6 C74 130.0(11)
C75 N6 H6A 115.0
C74 N6 H6A 115.0
C89 N7 C88 127.5(11)
C89 N7 H7A 116.3
C88 N7 H7A 116.3
C103 N8 C102 129.7(12)
C103 N8 H8B 115.1
C102 N8 H8B 115.1
C117 N9 C116 140.2(12)
C117 N9 H9B 109.9
C116 N9 H9B 109.9
F1 C1 F3 106.2(11)
F1 C1 F2 105.8(13)
F3 C1 F2 105.4(10)
F1 C1 C2 115.5(9)
F3 C1 C2 111.5(13)
F2 C1 C2 111.7(10)
C14 C2 C3 129.9(13)
C14 C2 C1 118.3(12)
C3 C2 C1 111.8(12)
C4 C3 C2 110.8(12)
C4 C3 H3A 124.6
C2 C3 H3A 124.6
N1 C4 C3 126.1(12)
N1 C4 C12 110.9(12)
C3 C4 C12 122.7(12)
C11 C5 C6 117.3(13)
C11 C5 N1 124.5(12)
C6 C5 N1 118.2(11)
C7 C6 C5 120.7(11)
C7 C6 C8 122.2(11)
C5 C6 C8 117.1(11)
O1 C7 O2 119.7(13)
O1 C7 C6 129.0(13)
O2 C7 C6 111.3(12)
C9 C8 C6 120.1(13)
C9 C8 H8A 120.0
C6 C8 H8A 120.0
C8 C9 C10 125.9(15)
C8 C9 H9A 117.1
C10 C9 H9A 117.1
C11 C10 C9 117.1(14)
C11 C10 H10A 121.5
C9 C10 H10A 121.5
C10 C11 C5 122.5(13)
C10 C11 H11A 118.8
C5 C11 H11A 118.8
C13 C12 C4 118.4(14)
C13 C12 H12A 120.8
C4 C12 H12A 120.8
C12 C13 C14 122.8(15)
C12 C13 H13A 118.6
C14 C13 H13A 118.6
C2 C14 C13 115.1(13)
C2 C14 H14A 122.4
C13 C14 H14A 122.4
F5 C15 F4 116.3(12)
F5 C15 F6 108.9(11)
F4 C15 F6 105.9(9)
F5 C15 C16 113.0(9)
F4 C15 C16 108.8(10)
F6 C15 C16 102.9(10)
C28 C16 C17 124.6(14)
C28 C16 C15 114.5(12)
C17 C16 C15 120.9(11)
C16 C17 C18 117.1(12)
C16 C17 H17A 121.4
C18 C17 H17A 121.4
N2 C18 C26 128.9(16)
N2 C18 C17 113.0(12)
C26 C18 C17 118.0(13)
N2 C19 C20 119.8(11)
N2 C19 C25 119.5(11)
C20 C19 C25 120.6(12)
C19 C20 C21 120.3(11)
C19 C20 C22 119.2(11)
C21 C20 C22 120.5(10)
O4 C21 O3 121.6(12)
O4 C21 C20 128.1(12)
O3 C21 C20 110.3(11)
C23 C22 C20 113.6(12)
C23 C22 H22A 123.2
C20 C22 H22A 123.2
C22 C23 C24 135.6(14)
C22 C23 H23A 112.2
C24 C23 H23A 112.2
C23 C24 C25 108.6(12)
C23 C24 H24A 125.7
C25 C24 H24A 125.7
C19 C25 C24 122.2(11)
C19 C25 H25A 118.9
C24 C25 H25A 118.9
C18 C26 C27 122.5(16)
C18 C26 H26A 118.8
C27 C26 H26A 118.8
C28 C27 C26 118.4(13)
C28 C27 H27A 120.8
C26 C27 H27A 120.8
C16 C28 C27 119.4(13)
C16 C28 H28A 120.3
C27 C28 H28A 120.3
F8 C29 F7 113.0(12)
F8 C29 F9 112.8(11)
F7 C29 F9 96.1(12)
F8 C29 C30 123.9(15)
F7 C29 C30 101.8(7)
F9 C29 C30 105.2(11)
C31 C30 C42 120.7(12)
C31 C30 C29 126.9(14)
C42 C30 C29 112.4(12)
C30 C31 C32 122.3(14)
C30 C31 H31A 118.9
C32 C31 H31A 118.9
N3 C32 C40 114.4(12)
N3 C32 C31 126.2(13)
C40 C32 C31 119.3(12)
N3 C33 C39 121.8(11)
N3 C33 C34 120.5(11)
C39 C33 C34 117.6(12)
C35 C34 C33 130.5(11)
C35 C34 C36 112.8(10)
C33 C34 C36 116.7(10)
O6 C35 O5 112.8(12)
O6 C35 C34 127.3(13)
O5 C35 C34 119.5(11)
C37 C36 C34 114.0(11)
C37 C36 H36A 123.0
C34 C36 H36A 123.0
C36 C37 C38 131.3(15)
C36 C37 H37A 114.4
C38 C37 H37A 114.4
C39 C38 C37 114.1(14)
C39 C38 H38A 123.0
C37 C38 H38A 123.0
C38 C39 C33 126.1(13)
C38 C39 H39A 116.9
C33 C39 H39A 116.9
C32 C40 C41 112.8(13)
C32 C40 H40A 123.6
C41 C40 H40A 123.6
C42 C41 C40 132.5(16)
C42 C41 H41A 113.8
C40 C41 H41A 113.8
C41 C42 C30 112.1(13)
C41 C42 H42A 124.0
C30 C42 H42A 124.0
F12 C43 F10 105.3(13)
F12 C43 F11 98.1(8)
F10 C43 F11 107.5(10)
F12 C43 C44 114.1(10)
F10 C43 C44 115.8(8)
F11 C43 C44 114.3(12)
C56 C44 C45 120.3(12)
C56 C44 C43 120.5(12)
C45 C44 C43 119.2(13)
C44 C45 C46 119.7(13)
C44 C45 H45A 120.1
C46 C45 H45A 120.1
N4 C46 C54 120.8(13)
N4 C46 C45 120.7(13)
C54 C46 C45 118.1(11)
C53 C47 N4 119.5(11)
C53 C47 C48 123.4(12)
N4 C47 C48 117.1(11)
C50 C48 C47 113.2(11)
C50 C48 C49 119.3(11)
C47 C48 C49 127.4(10)
O7 C49 O8 130.5(14)
O7 C49 C48 115.3(12)
O8 C49 C48 114.2(12)
C48 C50 C51 125.2(12)
C48 C50 H50A 117.4
C51 C50 H50A 117.4
C52 C51 C50 118.6(13)
C52 C51 H51A 120.7
C50 C51 H51A 120.7
C51 C52 C53 119.7(13)
C51 C52 H52A 120.1
C53 C52 H52A 120.1
C47 C53 C52 119.8(12)
C47 C53 H53A 120.1
C52 C53 H53A 120.1
C55 C54 C46 116.4(13)
C55 C54 H54A 121.8
C46 C54 H54A 121.8
C56 C55 C54 131.1(16)
C56 C55 H55A 114.5
C54 C55 H55A 114.5
C55 C56 C44 114.5(12)
C55 C56 H56A 122.8
C44 C56 H56A 122.8
F13 C57 F14 99.6(10)
F13 C57 F15 98.0(12)
F14 C57 F15 98.4(10)
F13 C57 C58 122.1(8)
F14 C57 C58 120.8(13)
F15 C57 C58 113.3(11)
C70 C58 C59 120.6(12)
C70 C58 C57 114.1(12)
C59 C58 C57 125.2(14)
C58 C59 C60 121.2(13)
C58 C59 H59A 119.4
C60 C59 H59A 119.4
C59 C60 C68 121.5(11)
C59 C60 N5 124.2(12)
C68 C60 N5 114.3(11)
C67 C61 N5 126.0(11)
C67 C61 C62 123.6(12)
N5 C61 C62 110.3(10)
C61 C62 C63 132.1(11)
C61 C62 C64 112.5(11)
C63 C62 C64 115.4(11)
O10 C63 O9 123.4(12)
O10 C63 C62 118.1(11)
O9 C63 C62 118.5(12)
C65 C64 C62 124.7(12)
C65 C64 H64A 117.7
C62 C64 H64A 117.7
C64 C65 C66 115.3(13)
C64 C65 H65A 122.3
C66 C65 H65A 122.3
C67 C66 C65 119.1(13)
C67 C66 H66A 120.5
C65 C66 H66A 120.5
C66 C67 C61 124.6(13)
C66 C67 H67A 117.7
C61 C67 H67A 117.7
C69 C68 C60 118.0(12)
C69 C68 H68A 121.0
C60 C68 H68A 121.0
C68 C69 C70 114.7(13)
C68 C69 H69A 122.7
C70 C69 H69A 122.7
C58 C70 C69 123.9(11)
C58 C70 H70A 118.1
C69 C70 H70A 118.1
F17 C71 F16 118.7(11)
F17 C71 F18 105.5(10)
F16 C71 F18 92.8(11)
F17 C71 C72 124.8(14)
F16 C71 C72 106.8(6)
F18 C71 C72 101.4(10)
C84 C72 C73 115.0(11)
C84 C72 C71 114.7(11)
C73 C72 C71 130.2(14)
C72 C73 C74 119.9(13)
C72 C73 H73A 120.0
C74 C73 H73A 120.0
C82 C74 N6 118.7(12)
C82 C74 C73 121.2(12)
N6 C74 C73 120.1(12)
C81 C75 N6 122.3(11)
C81 C75 C76 124.7(12)
N6 C75 C76 113.0(11)
C77 C76 C78 124.1(10)
C77 C76 C75 125.2(9)
C78 C76 C75 110.7(10)
O12 C77 O11 124.4(11)
O12 C77 C76 125.8(9)
O11 C77 C76 109.8(10)
C79 C78 C76 128.3(12)
C79 C78 H78A 115.8
C76 C78 H78A 115.8
C78 C79 C80 111.1(13)
C78 C79 H79A 124.4
C80 C79 H79A 124.4
C81 C80 C79 126.1(13)
C81 C80 H80A 116.9
C79 C80 H80A 116.9
C75 C81 C80 118.8(12)
C75 C81 H81A 120.6
C80 C81 H81A 120.6
C74 C82 C83 118.7(13)
C74 C82 H82A 120.6
C83 C82 H82A 120.6
C84 C83 C82 117.3(13)
C84 C83 H83A 121.3
C82 C83 H83A 121.3
C83 C84 C72 127.5(11)
C83 C84 H84A 116.2
C72 C84 H84A 116.2
F20 C85 F21 114.6(12)
F20 C85 F19 108.2(9)
F21 C85 F19 99.9(11)
F20 C85 C86 116.0(13)
F21 C85 C86 109.6(9)
F19 C85 C86 107.1(8)
C98 C86 C87 116.1(12)
C98 C86 C85 125.9(11)
C87 C86 C85 117.9(13)
C86 C87 C88 117.3(12)
C86 C87 H87A 121.3
C88 C87 H87A 121.3
C96 C88 N7 124.3(13)
C96 C88 C87 117.3(12)
N7 C88 C87 118.4(12)
N7 C89 C95 126.9(12)
N7 C89 C90 113.3(12)
C95 C89 C90 119.7(13)
C92 C90 C91 128.5(13)
C92 C90 C89 112.9(13)
C91 C90 C89 118.6(11)
O14 C91 O13 121.0(14)
O14 C91 C90 131.5(14)
O13 C91 C90 107.0(12)
C93 C92 C90 129.8(14)
C93 C92 H92A 115.1
C90 C92 H92A 115.1
C92 C93 C94 116.7(14)
C92 C93 H93A 121.6
C94 C93 H93A 121.6
C95 C94 C93 122.3(14)
C95 C94 H94A 118.8
C93 C94 H94A 118.8
C94 C95 C89 118.5(12)
C94 C95 H95A 120.7
C89 C95 H95A 120.7
C88 C96 C97 129.7(16)
C88 C96 H96A 115.1
C97 C96 H96A 115.1
C96 C97 C98 111.7(15)
C96 C97 H97A 124.2
C98 C97 H97A 124.2
C86 C98 C97 127.8(13)
C86 C98 H98A 116.1
C97 C98 H98A 116.1
F24 C99 F22 106.0(13)
F24 C99 F23 96.7(8)
F22 C99 F23 101.6(9)
F24 C99 C100 120.3(10)
F22 C99 C100 119.2(7)
F23 C99 C100 109.1(13)
C112 C100 C101 124.9(13)
C112 C100 C99 124.9(12)
C101 C100 C99 110.2(14)
C100 C101 C102 113.4(14)
C100 C101 H10F 123.3
C102 C101 H10F 123.3
C110 C102 C101 122.3(13)
C110 C102 N8 118.7(13)
C101 C102 N8 118.9(13)
N8 C103 C104 117.0(10)
N8 C103 C109 129.8(10)
C104 C103 C109 113.1(11)
C105 C104 C106 122.9(11)
C105 C104 C103 120.6(10)
C106 C104 C103 116.5(10)
O16 C105 C104 129.1(11)
O16 C105 O15 119.3(12)
C104 C105 O15 111.0(12)
C107 C106 C104 125.2(12)
C107 C106 H10B 117.4
C104 C106 H10B 117.4
C106 C107 C108 116.7(14)
C106 C107 H10E 121.7
C108 C107 H10E 121.7
C109 C108 C107 119.8(14)
C109 C108 H10C 120.1
C107 C108 H10C 120.1
C108 C109 C103 128.2(12)
C108 C109 H10D 115.9
C103 C109 H10D 115.9
C102 C110 C111 116.7(14)
C102 C110 H11B 121.6
C111 C110 H11B 121.6
C112 C111 C110 123.1(16)
C112 C111 H11C 118.4
C110 C111 H11C 118.4
C111 C112 C100 119.4(14)
C111 C112 H11E 120.3
C100 C112 H11E 120.3
F25 C113 F26 107.7(13)
F25 C113 F27 110.0(12)
F26 C113 F27 101.7(10)
F25 C113 C114 115.3(9)
F26 C113 C114 107.3(10)
F27 C113 C114 113.7(12)
C115 C114 C126 123.1(14)
C115 C114 C113 125.6(13)
C126 C114 C113 111.3(11)
C114 C115 C116 120.2(14)
C114 C115 H11D 119.9
C116 C115 H11D 119.9
C124 C116 N9 124.2(14)
C124 C116 C115 117.5(13)
N9 C116 C115 118.2(13)
N9 C117 C118 128.8(12)
N9 C117 C123 115.7(12)
C118 C117 C123 115.5(12)
C120 C118 C117 123.3(10)
C120 C118 C119 118.8(10)
C117 C118 C119 117.9(10)
O17 C119 O18 120.0(11)
O17 C119 C118 126.5(11)
O18 C119 C118 113.6(11)
C118 C120 C121 122.3(11)
C118 C120 H12H 118.8
C121 C120 H12H 118.8
C122 C121 C120 116.0(13)
C122 C121 H12I 122.0
C120 C121 H12I 122.0
C121 C122 C123 122.3(14)
C121 C122 H12B 118.9
C123 C122 H12B 118.9
C122 C123 C117 120.6(12)
C122 C123 H12D 119.7
C117 C123 H12D 119.7
C116 C124 C125 124.6(15)
C116 C124 H12G 117.7
C125 C124 H12G 117.7
C126 C125 C124 112.5(15)
C126 C125 H12E 123.8
C124 C125 H12E 123.8
C114 C126 C125 121.2(13)
C114 C126 H12C 119.4
C125 C126 H12C 119.4

loop_
_geom_bond_atom_site_label_1
_geom_bond_atom_site_label_2
_geom_bond_distance
F1 C1 1.284(13)
F2 C1 1.448(17)
F3 C1 1.343(16)
F4 C15 1.343(12)
F5 C15 1.293(13)
F6 C15 1.382(13)
F7 C29 1.439(14)
F8 C29 1.119(15)
F9 C29 1.450(19)
F10 C43 1.326(13)
F11 C43 1.384(15)
F12 C43 1.308(14)
F13 C57 1.292(13)
F14 C57 1.315(14)
F15 C57 1.314(17)
F16 C71 1.469(14)
F17 C71 1.169(13)
F18 C71 1.472(18)
F19 C85 1.406(12)
F20 C85 1.251(13)
F21 C85 1.355(17)
F22 C99 1.352(13)
F23 C99 1.428(14)
F24 C99 1.345(16)
F25 C113 1.301(14)
F26 C113 1.343(16)
F27 C113 1.346(15)
O1 C7 1.232(17)
O2 C7 1.395(16)
O2 H2A 0.8400
O3 C21 1.442(14)
O3 H3B 0.8400
O4 C21 1.198(16)
O5 C35 1.313(16)
O6 C35 1.273(13)
O6 H6B 0.8400
O7 C49 1.201(16)
O8 C49 1.230(15)
O8 H8C 0.8400
O9 C63 1.277(14)
O9 H9C 0.8400
O10 C63 1.233(15)
O11 C77 1.317(12)
O11 H11F 0.8400
O12 C77 1.184(11)
O13 C91 1.410(16)
O13 H13B 0.8400
O14 C91 1.131(17)
O15 C105 1.414(14)
O15 H15A 0.8400
O16 C105 1.222(16)
O17 C119 1.209(16)
O18 C119 1.338(14)
O18 H18A 0.8400
N1 C4 1.363(15)
N1 C5 1.476(18)
N1 H1A 0.8800
N2 C18 1.305(15)
N2 C19 1.373(16)
N2 H2B 0.8800
N3 C32 1.326(13)
N3 C33 1.380(15)
N3 H3C 0.8800
N4 C46 1.315(14)
N4 C47 1.404(17)
N4 H4A 0.8800
N5 C61 1.384(16)
N5 C60 1.493(14)
N5 H5A 0.8800
N6 C75 1.370(16)
N6 C74 1.392(14)
N6 H6A 0.8800
N7 C89 1.391(17)
N7 C88 1.478(15)
N7 H7A 0.8800
N8 C103 1.333(15)
N8 C102 1.473(15)
N8 H8B 0.8800
N9 C117 1.265(17)
N9 C116 1.366(15)
N9 H9B 0.8800
C1 C2 1.582(19)
C2 C14 1.367(19)
C2 C3 1.424(15)
C3 C4 1.389(18)
C3 H3A 0.9500
C4 C12 1.527(18)
C5 C11 1.413(19)
C5 C6 1.439(16)
C6 C7 1.432(18)
C6 C8 1.468(17)
C8 C9 1.229(17)
C8 H8A 0.9500
C9 C10 1.416(16)
C9 H9A 0.9500
C10 C11 1.34(2)
C10 H10A 0.9500
C11 H11A 0.9500
C12 C13 1.299(17)
C12 H12A 0.9500
C13 C14 1.43(2)
C13 H13A 0.9500
C14 H14A 0.9500
C15 C16 1.66(2)
C16 C28 1.364(17)
C16 C17 1.409(17)
C17 C18 1.51(2)
C17 H17A 0.9500
C18 C26 1.381(18)
C19 C20 1.399(14)
C19 C25 1.397(17)
C20 C21 1.463(17)
C20 C22 1.508(16)
C22 C23 1.277(18)
C22 H22A 0.9500
C23 C24 1.402(16)
C23 H23A 0.9500
C24 C25 1.507(17)
C24 H24A 0.9500
C25 H25A 0.9500
C26 C27 1.453(18)
C26 H26A 0.9500
C27 C28 1.44(2)
C27 H27A 0.9500
C28 H28A 0.9500
C29 C30 1.552(18)
C30 C31 1.371(16)
C30 C42 1.44(2)
C31 C32 1.373(16)
C31 H31A 0.9500
C32 C40 1.365(18)
C33 C39 1.408(18)
C33 C34 1.461(14)
C34 C35 1.320(16)
C34 C36 1.531(17)
C36 C37 1.340(19)
C36 H36A 0.9500
C37 C38 1.363(17)
C37 H37A 0.9500
C38 C39 1.347(19)
C38 H38A 0.9500
C39 H39A 0.9500
C40 C41 1.453(16)
C40 H40A 0.9500
C41 C42 1.238(18)
C41 H41A 0.9500
C42 H42A 0.9500
C43 C44 1.441(18)
C44 C56 1.381(19)
C44 C45 1.419(16)
C45 C46 1.432(17)
C45 H45A 0.9500
C46 C54 1.373(18)
C47 C53 1.317(18)
C47 C48 1.477(15)
C48 C50 1.376(17)
C48 C49 1.528(17)
C50 C51 1.407(18)
C50 H50A 0.9500
C51 C52 1.358(15)
C51 H51A 0.9500
C52 C53 1.448(18)
C52 H52A 0.9500
C53 H53A 0.9500
C54 C55 1.342(16)
C54 H54A 0.9500
C55 C56 1.317(18)
C55 H55A 0.9500
C56 H56A 0.9500
C57 C58 1.355(15)
C58 C70 1.308(18)
C58 C59 1.341(15)
C59 C60 1.358(16)
C59 H59A 0.9500
C60 C68 1.456(18)
C61 C67 1.304(16)
C61 C62 1.418(15)
C62 C63 1.449(17)
C62 C64 1.487(16)
C64 C65 1.330(17)
C64 H64A 0.9500
C65 C66 1.523(16)
C65 H65A 0.9500
C66 C67 1.303(17)
C66 H66A 0.9500
C67 H67A 0.9500
C68 C69 1.403(16)
C68 H68A 0.9500
C69 C70 1.496(18)
C69 H69A 0.9500
C70 H70A 0.9500
C71 C72 1.471(16)
C72 C84 1.374(19)
C72 C73 1.408(15)
C73 C74 1.450(18)
C73 H73A 0.9500
C74 C82 1.336(18)
C75 C81 1.305(17)
C75 C76 1.509(15)
C76 C77 1.428(15)
C76 C78 1.454(16)
C78 C79 1.381(19)
C78 H78A 0.9500
C79 C80 1.469(16)
C79 H79A 0.9500
C80 C81 1.369(17)
C80 H80A 0.9500
C81 H81A 0.9500
C82 C83 1.461(16)
C82 H82A 0.9500
C83 C84 1.328(18)
C83 H83A 0.9500
C84 H84A 0.9500
C85 C86 1.487(16)
C86 C98 1.34(2)
C86 C87 1.414(15)
C87 C88 1.499(18)
C87 H87A 0.9500
C88 C96 1.303(19)
C89 C95 1.392(19)
C89 C90 1.503(17)
C90 C92 1.313(17)
C90 C91 1.416(19)
C92 C93 1.297(18)
C92 H92A 0.9500
C93 C94 1.403(16)
C93 H93A 0.9500
C94 C95 1.341(18)
C94 H94A 0.9500
C95 H95A 0.9500
C96 C97 1.315(18)
C96 H96A 0.9500
C97 C98 1.433(19)
C97 H97A 0.9500
C98 H98A 0.9500
C99 C100 1.525(19)
C100 C112 1.32(2)
C100 C101 1.366(17)
C101 C102 1.459(18)
C101 H10F 0.9500
C102 C110 1.27(2)
C103 C104 1.489(14)
C103 C109 1.499(15)
C104 C105 1.398(16)
C104 C106 1.439(17)
C106 C107 1.43(2)
C106 H10B 0.9500
C107 C108 1.427(17)
C107 H10E 0.9500
C108 C109 1.293(18)
C108 H10C 0.9500
C109 H10D 0.9500
C110 C111 1.460(17)
C110 H11B 0.9500
C111 C112 1.237(18)
C111 H11C 0.9500
C112 H11E 0.9500
C113 C114 1.528(19)
C114 C115 1.291(15)
C114 C126 1.354(19)
C115 C116 1.422(18)
C115 H11D 0.9500
C116 C124 1.269(19)
C117 C118 1.405(15)
C117 C123 1.451(18)
C118 C120 1.380(15)
C118 C119 1.494(14)
C120 C121 1.427(17)
C120 H12H 0.9500
C121 C122 1.401(16)
C121 H12I 0.9500
C122 C123 1.43(2)
C122 H12B 0.9500
C123 H12D 0.9500
C124 C125 1.480(18)
C124 H12G 0.9500
C125 C126 1.38(2)
C125 H12E 0.9500
C126 H12C 0.9500

loop_
_platon_squeeze_void_nr
_platon_squeeze_void_average_x
_platon_squeeze_void_average_y
_platon_squeeze_void_average_z
_platon_squeeze_void_volume
_platon_squeeze_void_count_electrons
_platon_squeeze_void_content
1 0.500 0.500 0.500 271 126 ' '
